data_7059521
loop_
_publ_author_name
'Bardovskyi, Rostyslav'
'Grytsai, Oleksandr'
'RONCO, Cyril'
'Benhida, Rachid'

_publ_section_title
;
 Synthesis and Characterization of new Heterocycles related to
 Aryl[e][1,3]diazepinediones. Rearrangement to 2,4-Diamino-1,3,5-triazine
 Derivatives.
;
_journal_name_full 'New Journal of Chemistry'
_journal_paper_doi 10.1039/D0NJ01229G
_journal_year 2020
_chemical_formula_moiety 'C23 H20 N6 O2, C3 H6 O'
_chemical_formula_sum 'C26 H26 N6 O3'
_chemical_formula_weight 470.53
_space_group_crystal_system triclinic
_space_group_IT_number 2
_space_group_name_Hall '-P 1'
_space_group_name_H-M_alt 'P -1'
_atom_sites_solution_hydrogens mixed
_audit_creation_date 2018-05-29
_audit_creation_method
;
Olex2 1.2
(compiled 2018.05.18 svn.r3508 for OlexSys, GUI svn.r5497)
;
_audit_update_record
;
2020-02-07 deposited with the CCDC.	2020-04-21 downloaded from the CCDC.
;
_cell_angle_alpha 105.159(4)
_cell_angle_beta 98.990(3)
_cell_angle_gamma 102.897(4)
_cell_formula_units_Z 2
_cell_length_a 10.2690(4)
_cell_length_b 10.7223(5)
_cell_length_c 12.4618(5)
_cell_measurement_reflns_used 6946
_cell_measurement_temperature 293
_cell_measurement_theta_max 25.7740
_cell_measurement_theta_min 3.9100
_cell_volume 1256.94(10)
_computing_cell_refinement 'CrysAlisPro 1.171.39.44a (Rigaku OD, 2018)'
_computing_data_collection 'CrysAlisPro 1.171.39.44a (Rigaku OD, 2018)'
_computing_data_reduction 'CrysAlisPro 1.171.39.44a (Rigaku OD, 2018)'
_computing_molecular_graphics 'Olex2 (Dolomanov et al., 2009)'
_computing_publication_material 'Olex2 (Dolomanov et al., 2009)'
_computing_structure_refinement 'ShelXL (Sheldrick, 2015)'
_computing_structure_solution 'SHELXT 2014/5 (Sheldrick, 2014)'
_diffrn_ambient_temperature 293
_diffrn_detector 'CCD plate'
_diffrn_detector_area_resol_mean 5.3048
_diffrn_detector_type AtlasS2
_diffrn_measured_fraction_theta_full 0.984
_diffrn_measured_fraction_theta_max 0.811
_diffrn_measurement_details
;
List of Runs (angles in degrees, time in seconds):

  # Type    Start    End  Width  t~exp~   \w     \q     \k     \f   Frames
#--------------------------------------------------------------------------
  1  \w    -83.00 -38.00   1.00   17.50    --   -7.78 153.00 -20.78   45
  2  \w    -16.00  79.00   1.00   17.50    --    8.41  77.00  60.00   95
  3  \w    -16.00  74.00   1.00   17.50    --    8.41  38.00 -30.00   90
  4  \w    -55.00  37.00   1.00   17.50    --    8.41 -57.00 150.00   92
  5  \w    -29.00  83.00   1.00   17.50    --    8.41  19.00-120.00  112
  6  \w    -37.00  42.00   1.00   17.50    --   10.00 -73.00-103.40   79
  7  \w      1.00  48.00   1.00   17.50    --   10.00 -91.00  14.66   47
;
_diffrn_measurement_device 'four-circle diffractometer'
_diffrn_measurement_device_type 'SuperNova, Dual, Cu at home/near, AtlasS2'
_diffrn_measurement_method '\w scans'
_diffrn_orient_matrix_type 'CrysAlisPro convention (1999,Acta A55,543-557)'
_diffrn_orient_matrix_UB_11 0.0393009000
_diffrn_orient_matrix_UB_12 -0.0291946000
_diffrn_orient_matrix_UB_13 -0.0361348000
_diffrn_orient_matrix_UB_21 0.0587665000
_diffrn_orient_matrix_UB_22 0.0544659000
_diffrn_orient_matrix_UB_23 0.0300381000
_diffrn_orient_matrix_UB_31 0.0172817000
_diffrn_orient_matrix_UB_32 -0.0356189000
_diffrn_orient_matrix_UB_33 0.0382144000
_diffrn_radiation_monochromator mirror
_diffrn_radiation_probe x-ray
_diffrn_radiation_type MoK\a
_diffrn_radiation_wavelength 0.71073
_diffrn_reflns_av_R_equivalents 0.0254
_diffrn_reflns_av_unetI/netI 0.0255
_diffrn_reflns_Laue_measured_fraction_full 0.984
_diffrn_reflns_Laue_measured_fraction_max 0.811
_diffrn_reflns_limit_h_max 13
_diffrn_reflns_limit_h_min -13
_diffrn_reflns_limit_k_max 14
_diffrn_reflns_limit_k_min -14
_diffrn_reflns_limit_l_max 16
_diffrn_reflns_limit_l_min -16
_diffrn_reflns_number 18793
_diffrn_reflns_point_group_measured_fraction_full 0.984
_diffrn_reflns_point_group_measured_fraction_max 0.811
_diffrn_reflns_theta_full 26.000
_diffrn_reflns_theta_max 29.105
_diffrn_reflns_theta_min 3.009
_diffrn_source 'micro-focus sealed X-ray tube'
_diffrn_source_type 'SuperNova (Mo) X-ray Source'
_exptl_absorpt_coefficient_mu 0.084
_exptl_absorpt_correction_T_max 1.00000
_exptl_absorpt_correction_T_min 0.76152
_exptl_absorpt_correction_type multi-scan
_exptl_absorpt_process_details
;
CrysAlisPro 1.171.39.44a (Rigaku Oxford Diffraction, 2018)
Empirical absorption correction using spherical harmonics,
 implemented in SCALE3 ABSPACK scaling algorithm.
;
_exptl_crystal_colour colourless
_exptl_crystal_colour_primary colourless
_exptl_crystal_density_diffrn 1.243
_exptl_crystal_description prism
_exptl_crystal_F_000 496
_exptl_crystal_size_max 0.3
_exptl_crystal_size_mid 0.3
_exptl_crystal_size_min 0.07
_refine_diff_density_max 0.467
_refine_diff_density_min -0.477
_refine_diff_density_rms 0.041
_refine_ls_extinction_coef 0.008(3)
_refine_ls_extinction_expression Fc^*^=kFc[1+0.001xFc^2^\l^3^/sin(2\q)]^-1/4^
_refine_ls_extinction_method 'SHELXL-2016/4 (Sheldrick 2016)'
_refine_ls_goodness_of_fit_ref 1.049
_refine_ls_hydrogen_treatment constr
_refine_ls_matrix_type full
_refine_ls_number_parameters 362
_refine_ls_number_reflns 5472
_refine_ls_number_restraints 84
_refine_ls_restrained_S_all 1.077
_refine_ls_R_factor_all 0.0850
_refine_ls_R_factor_gt 0.0641
_refine_ls_shift/su_max 0.000
_refine_ls_shift/su_mean 0.000
_refine_ls_structure_factor_coef Fsqd
_refine_ls_weighting_details 'w=1/[\s^2^(Fo^2^)+(0.0710P)^2^+0.7242P] where P=(Fo^2^+2Fc^2^)/3'
_refine_ls_weighting_scheme calc
_refine_ls_wR_factor_gt 0.1659
_refine_ls_wR_factor_ref 0.1803
_reflns_Friedel_coverage 0.000
_reflns_number_gt 4065
_reflns_number_total 5472
_reflns_threshold_expression 'I > 2\s(I)'
_cod_data_source_file d0nj01229g2.cif
_cod_data_source_block mtf487
_cod_database_code 7059521
_shelx_shelxl_version_number 2016/4
_chemical_oxdiff_formula 'c23 h20 n6 o2'
_shelx_space_group_comment
;
The symmetry employed for this shelxl refinement is uniquely defined
by the following loop, which should always be used as a source of
symmetry information in preference to the above space-group names.
They are only intended as comments.
;
_shelx_estimated_absorpt_t_max 0.994
_shelx_estimated_absorpt_t_min 0.975
_reflns_odcompleteness_completeness 99.84
_reflns_odcompleteness_iscentric 1
_reflns_odcompleteness_theta 24.66
_olex2_refinement_description
;
1. Fixed Uiso
 At 1.2 times of:
  All C(H) groups, All C(H,H) groups, All N(H) groups, All N(H,H) groups
 At 1.5 times of:
  All C(H,H,H,H,H,H) groups
2. Restrained distances
 C18-C24
 1.39 with sigma of 0.01
 C24-C25
 1.39 with sigma of 0.01
 C25-C26
 1.39 with sigma of 0.01
 C26-C27
 1.39 with sigma of 0.01
 C27-C28
 1.39 with sigma of 0.01
 C28-C18
 1.39 with sigma of 0.01
 C29-O3
 1.2 with sigma of 0.005
 C30-O4
 1.2 with sigma of 0.005
 C29-C31
 1.45 with sigma of 0.005
 C29-C32
 1.45 with sigma of 0.005
 C30-C32
 1.45 with sigma of 0.005
 C30-C31
 1.45 with sigma of 0.005
3. Uiso/Uaniso restraints and constraints
Uanis(C29) = Uanis(C30)
4. Rigid body (RIGU) restrains
 C18, C19, C20, C21, C22, C23
 with sigma for 1-2 distances of 0.001 and sigma for 1-3 distances of 0.001
 C18, C24, C25, C26, C27, C28
 with sigma for 1-2 distances of 0.001 and sigma for 1-3 distances of 0.001
5. Others
 Fixed Sof: C19(0.5) H19(0.5) C20(0.5) H20(0.5) C21(0.5) H21(0.5) C22(0.5)
 H22(0.5) C23(0.5) H23(0.5) C24(0.5) H24(0.5) C25(0.5) H25(0.5) C26(0.5)
 H26(0.5) C27(0.5) H27(0.5) C28(0.5) H28(0.5) O3(0.75) O4(0.25) C29(0.75)
 C30(0.25) H31A(0.75) H31B(0.75) H31C(0.75) H31D(0.25) H31E(0.25) H31F(0.25)
 H32A(0.75) H32B(0.75) H32C(0.75) H32D(0.25) H32E(0.25) H32F(0.25)
6.a Riding coordinates:
 N4(H4A,H4B)
6.b Secondary CH2 refined with riding coordinates:
 C10(H10A,H10B), C17(H17A,H17B)
6.c Aromatic/amide H refined with riding coordinates:
 N1(H1), C5(H5), C6(H6), C7(H7), C12(H12), C13(H13), C14(H14), C15(H15),
 C16(H16), C19(H19), C20(H20), C21(H21), C22(H22), C23(H23), C24(H24), C25(H25),
  C26(H26), C27(H27), C28(H28)
6.d Fitted hexagon refined as free rotating group:
 C18(C19,C20,C21,C22,C23)
6.e Idealised Me refined with riding coordinates:
 C31(H31A,H31B,H31C), C31(H31D,H31E,H31F), C32(H32A,H32B,H32C), C32(H32D,H32E,
 H32F)
;
_olex2_submission_special_instructions 'No special instructions were received'
_oxdiff_exptl_absorpt_empirical_details
;
Empirical correction (ABSPACK) includes:
- Absorption correction using spherical harmonics
- Frame scaling
;
_oxdiff_exptl_absorpt_empirical_full_max 1.432
_oxdiff_exptl_absorpt_empirical_full_min 0.591

loop_
_space_group_symop_operation_xyz
'x, y, z'
'-x, -y, -z'

loop_
_atom_site_label
_atom_site_type_symbol
_atom_site_fract_x
_atom_site_fract_y
_atom_site_fract_z
_atom_site_U_iso_or_equiv
_atom_site_adp_type
_atom_site_occupancy
_atom_site_site_symmetry_order
_atom_site_calc_flag
_atom_site_refinement_flags_posn
_atom_site_refinement_flags_adp
_atom_site_refinement_flags_occupancy
_atom_site_disorder_assembly
_atom_site_disorder_group
O1 O 0.38993(17) 0.5579(2) 0.41756(18) 0.0702(6) Uani 1 1 d . . . . .
O2 O -0.04534(18) 0.13598(16) 0.30077(14) 0.0607(5) Uani 1 1 d . . . . .
N1 N 0.32028(17) 0.38461(19) 0.48154(16) 0.0469(5) Uani 1 1 d . . . . .
H1 H 0.405092 0.384772 0.494097 0.056 Uiso 1 1 calc R . . . .
N2 N 0.11060(17) 0.22195(17) 0.46776(14) 0.0417(4) Uani 1 1 d . . . . .
N3 N 0.31055(17) 0.28149(17) 0.61410(14) 0.0415(4) Uani 1 1 d . . . . .
N4 N 0.13719(18) 0.11243(18) 0.63953(16) 0.0470(5) Uani 1 1 d . . . . .
H4A H 0.107282 0.039058 0.668029 0.056 Uiso 1 1 d R . . . .
H4B H 0.080482 0.107558 0.569529 0.056 Uiso 1 1 d R . . . .
N5 N 0.35334(17) 0.19476(18) 0.75988(15) 0.0440(4) Uani 1 1 d . . . . .
N6 N -0.09278(19) 0.3810(2) 0.32263(18) 0.0563(5) Uani 1 1 d . . . . .
C1 C 0.2368(2) 0.2922(2) 0.52064(17) 0.0383(4) Uani 1 1 d . . . . .
C2 C 0.2637(2) 0.1942(2) 0.66857(16) 0.0377(4) Uani 1 1 d . . . . .
C3 C 0.2935(2) 0.4743(2) 0.42750(19) 0.0458(5) Uani 1 1 d . . . . .
C4 C 0.1512(2) 0.4762(2) 0.38465(17) 0.0413(5) Uani 1 1 d . . . . .
C5 C 0.1375(3) 0.5920(2) 0.3590(2) 0.0526(6) Uani 1 1 d . . . . .
H5 H 0.214604 0.662934 0.370607 0.063 Uiso 1 1 calc R . . . .
C6 C 0.0103(3) 0.6010(3) 0.3168(2) 0.0630(7) Uani 1 1 d . . . . .
H6 H -0.000583 0.677132 0.298202 0.076 Uiso 1 1 calc R . . . .
C7 C -0.1011(3) 0.4953(3) 0.3024(2) 0.0628(7) Uani 1 1 d . . . . .
H7 H -0.187830 0.503855 0.277028 0.075 Uiso 1 1 calc R . . . .
C8 C 0.0332(2) 0.3714(2) 0.36305(17) 0.0407(5) Uani 1 1 d . . . . .
C9 C 0.0337(2) 0.2351(2) 0.37440(17) 0.0419(5) Uani 1 1 d . . . . .
C10 C 0.3103(2) 0.1235(2) 0.83916(19) 0.0495(5) Uani 1 1 d . . . . .
H10A H 0.390717 0.112056 0.883584 0.059 Uiso 1 1 calc R . . . .
H10B H 0.250798 0.034711 0.795638 0.059 Uiso 1 1 calc R . . . .
C11 C 0.2358(2) 0.1947(2) 0.91977(18) 0.0525(6) Uani 1 1 d . . . . .
C12 C 0.1749(3) 0.1287(3) 0.9890(2) 0.0759(8) Uani 1 1 d . . . . .
H12 H 0.179227 0.041552 0.983402 0.091 Uiso 1 1 calc R . . . .
C13 C 0.1082(4) 0.1901(5) 1.0656(3) 0.1020(13) Uani 1 1 d . . . . .
H13 H 0.068969 0.144829 1.112026 0.122 Uiso 1 1 calc R . . . .
C14 C 0.0995(4) 0.3171(5) 1.0737(3) 0.1049(13) Uani 1 1 d . . . . .
H14 H 0.053400 0.358062 1.124862 0.126 Uiso 1 1 calc R . . . .
C15 C 0.1586(4) 0.3840(4) 1.0065(3) 0.0970(11) Uani 1 1 d . . . . .
H15 H 0.152730 0.470747 1.012196 0.116 Uiso 1 1 calc R . . . .
C16 C 0.2272(3) 0.3236(3) 0.9300(2) 0.0714(8) Uani 1 1 d . . . . .
H16 H 0.267905 0.370392 0.885117 0.086 Uiso 1 1 calc R . . . .
C17 C 0.4972(2) 0.2755(2) 0.7909(2) 0.0488(5) Uani 1 1 d . . . . .
H17A H 0.521984 0.324183 0.871900 0.059 Uiso 1 1 calc R . . . .
H17B H 0.507208 0.340986 0.749678 0.059 Uiso 1 1 calc R . . . .
C18 C 0.5942(2) 0.1903(2) 0.76428(19) 0.0548(5) Uani 1 1 d D U . . .
C19 C 0.7204(4) 0.2203(5) 0.8391(4) 0.065(2) Uani 0.5 1 d G U P A 1
H19 H 0.747673 0.295905 0.903247 0.077 Uiso 0.5 1 calc R . P A 1
C20 C 0.8059(5) 0.1372(7) 0.8180(6) 0.100(4) Uani 0.5 1 d G U P A 1
H20 H 0.890400 0.157288 0.868001 0.120 Uiso 0.5 1 calc R . P A 1
C21 C 0.7652(6) 0.0242(7) 0.7220(6) 0.093(3) Uani 0.5 1 d G U P A 1
H21 H 0.822448 -0.031348 0.707915 0.111 Uiso 0.5 1 calc R . P A 1
C22 C 0.6390(7) -0.0058(5) 0.6472(5) 0.108(3) Uani 0.5 1 d G U P A 1
H22 H 0.611769 -0.081370 0.583073 0.130 Uiso 0.5 1 calc R . P A 1
C23 C 0.5535(4) 0.0773(4) 0.6684(3) 0.084(2) Uani 0.5 1 d G U P A 1
H23 H 0.469039 0.057245 0.618317 0.101 Uiso 0.5 1 calc R . P A 1
C24 C 0.6979(6) 0.1893(8) 0.8475(6) 0.0547(15) Uani 0.5 1 d D U P A 2
H24 H 0.703354 0.233134 0.923767 0.066 Uiso 0.5 1 calc R . P A 2
C25 C 0.7955(8) 0.1223(10) 0.8178(9) 0.088(3) Uani 0.5 1 d D U P A 2
H25 H 0.864722 0.120427 0.874725 0.105 Uiso 0.5 1 calc R . P A 2
C26 C 0.7902(9) 0.0595(8) 0.7055(8) 0.087(2) Uani 0.5 1 d D U P A 2
H26 H 0.856800 0.017168 0.686181 0.104 Uiso 0.5 1 calc R . P A 2
C27 C 0.6879(7) 0.0593(7) 0.6234(8) 0.091(2) Uani 0.5 1 d D U P A 2
H27 H 0.679307 0.010884 0.547734 0.109 Uiso 0.5 1 calc R . P A 2
C28 C 0.5959(6) 0.1313(7) 0.6521(5) 0.0702(16) Uani 0.5 1 d D U P A 2
H28 H 0.533169 0.140242 0.594109 0.084 Uiso 0.5 1 calc R . P A 2
O3 O 0.5919(5) 0.3581(4) 0.0951(4) 0.1374(16) Uani 0.75 1 d D . P B 1
O4 O 0.553(2) 0.1946(17) 0.2925(11) 0.182(7) Uani 0.25 1 d D . P C 2
C29 C 0.5563(4) 0.2846(4) 0.1508(3) 0.0855(13) Uani 0.75 1 d D . P B 1
C30 C 0.5216(12) 0.2193(9) 0.2057(8) 0.0855(13) Uani 0.25 1 d D . P C 2
C31 C 0.4910(7) 0.3460(6) 0.2340(6) 0.206(4) Uani 1 1 d D . . . .
H31A H 0.553596 0.428693 0.284352 0.310 Uiso 0.75 1 calc R . P B 1
H31B H 0.463845 0.286556 0.277311 0.310 Uiso 0.75 1 calc R . P B 1
H31C H 0.411430 0.364159 0.196760 0.310 Uiso 0.75 1 calc R . P B 1
H31D H 0.413528 0.339113 0.268618 0.310 Uiso 0.25 1 calc R . P B 2
H31E H 0.470010 0.370567 0.165944 0.310 Uiso 0.25 1 calc R . P B 2
H31F H 0.568918 0.413313 0.286621 0.310 Uiso 0.25 1 calc R . P B 2
C32 C 0.5752(6) 0.1542(4) 0.1158(5) 0.149(2) Uani 1 1 d D . . . .
H32A H 0.524191 0.108050 0.038654 0.223 Uiso 0.75 1 calc R . P B 1
H32B H 0.543199 0.104718 0.165069 0.223 Uiso 0.75 1 calc R . P B 1
H32C H 0.670837 0.161587 0.120001 0.223 Uiso 0.75 1 calc R . P B 1
H32D H 0.673216 0.176705 0.139879 0.223 Uiso 0.25 1 calc R . P B 2
H32E H 0.551151 0.183070 0.050521 0.223 Uiso 0.25 1 calc R . P B 2
H32F H 0.537428 0.058643 0.096005 0.223 Uiso 0.25 1 calc R . P B 2

loop_
_atom_site_aniso_label
_atom_site_aniso_U_11
_atom_site_aniso_U_22
_atom_site_aniso_U_33
_atom_site_aniso_U_23
_atom_site_aniso_U_13
_atom_site_aniso_U_12
O1 0.0424(9) 0.0780(12) 0.1016(14) 0.0635(11) 0.0069(9) 0.0028(9)
O2 0.0619(10) 0.0498(9) 0.0557(10) 0.0231(8) -0.0106(8) -0.0049(8)
N1 0.0336(9) 0.0561(11) 0.0584(11) 0.0341(9) 0.0086(8) 0.0088(8)
N2 0.0401(9) 0.0432(10) 0.0416(9) 0.0202(8) 0.0046(7) 0.0058(7)
N3 0.0377(9) 0.0438(10) 0.0444(9) 0.0219(8) 0.0052(7) 0.0071(7)
N4 0.0411(10) 0.0502(11) 0.0510(10) 0.0288(9) 0.0040(8) 0.0040(8)
N5 0.0410(9) 0.0501(10) 0.0438(9) 0.0233(8) 0.0052(7) 0.0109(8)
N6 0.0425(10) 0.0666(13) 0.0640(12) 0.0293(10) 0.0065(9) 0.0166(9)
C1 0.0383(10) 0.0384(10) 0.0419(10) 0.0182(8) 0.0103(8) 0.0106(8)
C2 0.0389(10) 0.0382(10) 0.0386(10) 0.0150(8) 0.0079(8) 0.0129(8)
C3 0.0408(11) 0.0480(12) 0.0508(12) 0.0260(10) 0.0075(9) 0.0058(10)
C4 0.0441(11) 0.0423(11) 0.0393(10) 0.0163(9) 0.0083(8) 0.0118(9)
C5 0.0563(14) 0.0427(12) 0.0612(14) 0.0217(11) 0.0113(11) 0.0129(10)
C6 0.0709(17) 0.0568(15) 0.0739(17) 0.0293(13) 0.0164(13) 0.0318(14)
C7 0.0546(15) 0.0717(17) 0.0738(17) 0.0313(14) 0.0117(12) 0.0321(13)
C8 0.0392(11) 0.0476(12) 0.0367(10) 0.0173(9) 0.0075(8) 0.0106(9)
C9 0.0381(10) 0.0451(12) 0.0413(11) 0.0185(9) 0.0074(8) 0.0038(9)
C10 0.0520(13) 0.0500(13) 0.0473(12) 0.0270(10) 0.0008(10) 0.0087(10)
C11 0.0527(13) 0.0573(14) 0.0392(11) 0.0189(10) 0.0016(10) 0.0008(11)
C12 0.0782(19) 0.086(2) 0.0581(16) 0.0345(15) 0.0132(14) -0.0003(16)
C13 0.093(3) 0.141(4) 0.0593(19) 0.034(2) 0.0274(18) -0.002(2)
C14 0.105(3) 0.135(4) 0.059(2) 0.004(2) 0.0297(19) 0.025(3)
C15 0.123(3) 0.086(2) 0.076(2) 0.0060(18) 0.030(2) 0.035(2)
C16 0.092(2) 0.0630(17) 0.0616(16) 0.0193(13) 0.0251(15) 0.0199(15)
C17 0.0429(12) 0.0502(13) 0.0499(12) 0.0192(10) -0.0004(9) 0.0095(10)
C18 0.0449(11) 0.0638(14) 0.0597(11) 0.0268(10) 0.0068(9) 0.0176(11)
C19 0.043(3) 0.053(4) 0.091(4) 0.036(3) -0.004(2) -0.002(3)
C20 0.068(6) 0.117(7) 0.126(6) 0.052(4) 0.000(4) 0.045(6)
C21 0.089(5) 0.122(6) 0.109(5) 0.061(4) 0.043(3) 0.068(5)
C22 0.115(5) 0.133(6) 0.086(4) 0.013(4) 0.023(4) 0.077(5)
C23 0.071(4) 0.104(4) 0.069(3) 0.005(3) 0.000(3) 0.043(4)
C24 0.036(2) 0.047(3) 0.081(3) 0.036(3) 0.0004(18) 0.001(2)
C25 0.048(4) 0.079(5) 0.132(5) 0.030(4) 0.004(4) 0.023(4)
C26 0.062(3) 0.062(4) 0.142(5) 0.032(4) 0.032(3) 0.018(3)
C27 0.061(3) 0.084(4) 0.113(4) 0.006(4) 0.027(3) 0.016(3)
C28 0.051(3) 0.082(4) 0.0687(19) 0.014(3) 0.013(2) 0.012(3)
O3 0.167(4) 0.117(3) 0.110(3) 0.043(3) -0.006(3) 0.021(3)
O4 0.26(2) 0.158(13) 0.139(12) 0.061(11) 0.063(13) 0.057(14)
C29 0.077(3) 0.094(3) 0.061(3) 0.004(2) -0.013(2) 0.021(3)
C30 0.077(3) 0.094(3) 0.061(3) 0.004(2) -0.013(2) 0.021(3)
C31 0.169(6) 0.125(5) 0.260(8) -0.039(5) 0.038(6) 0.036(4)
C32 0.185(5) 0.099(3) 0.155(5) 0.011(3) 0.035(4) 0.062(3)

loop_
_atom_type_symbol
_atom_type_description
_atom_type_scat_dispersion_real
_atom_type_scat_dispersion_imag
_atom_type_scat_source
C C 0.0033 0.0016 'International Tables Vol C Tables 4.2.6.8 and 6.1.1.4'
H H 0.0000 0.0000 'International Tables Vol C Tables 4.2.6.8 and 6.1.1.4'
N N 0.0061 0.0033 'International Tables Vol C Tables 4.2.6.8 and 6.1.1.4'
O O 0.0106 0.0060 'International Tables Vol C Tables 4.2.6.8 and 6.1.1.4'

loop_
_geom_angle_atom_site_label_1
_geom_angle_atom_site_label_2
_geom_angle_atom_site_label_3
_geom_angle
_geom_angle_site_symmetry_1
_geom_angle_site_symmetry_3
_geom_angle_publ_flag
C1 N1 H1 113.7 . . ?
C3 N1 H1 113.7 . . ?
C3 N1 C1 132.57(18) . . ?
C1 N2 C9 126.96(17) . . ?
C1 N3 C2 123.67(17) . . ?
H4A N4 H4B 114.7 . . ?
C2 N4 H4A 125.3 . . ?
C2 N4 H4B 117.0 . . ?
C2 N5 C10 121.72(17) . . ?
C2 N5 C17 122.06(17) . . ?
C10 N5 C17 116.04(16) . . ?
C7 N6 C8 117.5(2) . . ?
N2 C1 N1 124.56(17) . . ?
N2 C1 N3 126.76(18) . . ?
N3 C1 N1 108.50(17) . . ?
N3 C2 N5 115.69(18) . . ?
N4 C2 N3 124.58(17) . . ?
N4 C2 N5 119.71(18) . . ?
O1 C3 N1 118.81(19) . . ?
O1 C3 C4 119.55(19) . . ?
N1 C3 C4 121.60(18) . . ?
C5 C4 C3 115.83(19) . . ?
C5 C4 C8 118.0(2) . . ?
C8 C4 C3 126.05(18) . . ?
C4 C5 H5 120.2 . . ?
C6 C5 C4 119.7(2) . . ?
C6 C5 H5 120.2 . . ?
C5 C6 H6 120.7 . . ?
C5 C6 C7 118.5(2) . . ?
C7 C6 H6 120.7 . . ?
N6 C7 C6 123.9(2) . . ?
N6 C7 H7 118.0 . . ?
C6 C7 H7 118.0 . . ?
N6 C8 C4 122.24(19) . . ?
N6 C8 C9 113.73(18) . . ?
C4 C8 C9 123.91(18) . . ?
O2 C9 N2 120.60(19) . . ?
O2 C9 C8 117.85(18) . . ?
N2 C9 C8 121.33(18) . . ?
N5 C10 H10A 108.8 . . ?
N5 C10 H10B 108.8 . . ?
N5 C10 C11 113.59(18) . . ?
H10A C10 H10B 107.7 . . ?
C11 C10 H10A 108.8 . . ?
C11 C10 H10B 108.8 . . ?
C12 C11 C10 118.6(2) . . ?
C16 C11 C10 123.3(2) . . ?
C16 C11 C12 118.0(3) . . ?
C11 C12 H12 119.5 . . ?
C13 C12 C11 121.0(3) . . ?
C13 C12 H12 119.5 . . ?
C12 C13 H13 119.9 . . ?
C14 C13 C12 120.2(3) . . ?
C14 C13 H13 119.9 . . ?
C13 C14 H14 120.1 . . ?
C13 C14 C15 119.9(4) . . ?
C15 C14 H14 120.1 . . ?
C14 C15 H15 119.8 . . ?
C14 C15 C16 120.4(4) . . ?
C16 C15 H15 119.8 . . ?
C11 C16 C15 120.5(3) . . ?
C11 C16 H16 119.7 . . ?
C15 C16 H16 119.7 . . ?
N5 C17 H17A 109.1 . . ?
N5 C17 H17B 109.1 . . ?
N5 C17 C18 112.38(19) . . ?
H17A C17 H17B 107.9 . . ?
C18 C17 H17A 109.1 . . ?
C18 C17 H17B 109.1 . . ?

loop_
_geom_bond_atom_site_label_1
_geom_bond_atom_site_label_2
_geom_bond_distance
_geom_bond_site_symmetry_2
_geom_bond_publ_flag
O1 C3 1.224(3) . ?
O2 C9 1.226(3) . ?
N1 H1 0.8600 . ?
N1 C1 1.400(3) . ?
N1 C3 1.362(3) . ?
N2 C1 1.311(3) . ?
N2 C9 1.358(3) . ?
N3 C1 1.333(2) . ?
N3 C2 1.342(3) . ?
N4 H4A 0.9548 . ?
N4 H4B 0.9522 . ?
N4 C2 1.329(3) . ?
N5 C2 1.345(2) . ?
N5 C10 1.461(3) . ?
N5 C17 1.469(3) . ?
N6 C7 1.332(3) . ?
N6 C8 1.349(3) . ?
C3 C4 1.482(3) . ?
C4 C5 1.391(3) . ?
C4 C8 1.391(3) . ?
C5 H5 0.9300 . ?
C5 C6 1.364(3) . ?
C6 H6 0.9300 . ?
C6 C7 1.370(4) . ?
C7 H7 0.9300 . ?
C8 C9 1.507(3) . ?
C10 H10A 0.9700 . ?
C10 H10B 0.9700 . ?
C10 C11 1.509(4) . ?
C11 C12 1.388(3) . ?
C11 C16 1.378(4) . ?
C12 H12 0.9300 . ?
C12 C13 1.375(5) . ?
C13 H13 0.9300 . ?
C13 C14 1.363(6) . ?
C14 H14 0.9300 . ?
C14 C15 1.364(6) . ?
C15 H15 0.9300 . ?
C15 C16 1.384(4) . ?
C16 H16 0.9300 . ?
C17 H17A 0.9700 . ?
C17 H17B 0.9700 . ?
C17 C18 1.512(3) . ?
C18 C19 1.3900 . ?
C18 C23 1.3900 . ?
C18 C24 1.369(6) . ?
C18 C28 1.381(6) . ?
C31 H31A 0.9600 . ?
C31 H31B 0.9600 . ?
C31 H31C 0.9600 . ?
C31 H31D 0.9600 . ?
C31 H31E 0.9600 . ?
C31 H31F 0.9600 . ?
C32 H32A 0.9600 . ?
C32 H32B 0.9600 . ?
C32 H32C 0.9600 . ?
C32 H32D 0.9600 . ?
C32 H32E 0.9600 . ?
C32 H32F 0.9600 . ?

loop_
_geom_torsion_atom_site_label_1
_geom_torsion_atom_site_label_2
_geom_torsion_atom_site_label_3
_geom_torsion_atom_site_label_4
_geom_torsion
_geom_torsion_site_symmetry_1
_geom_torsion_site_symmetry_2
_geom_torsion_site_symmetry_3
_geom_torsion_site_symmetry_4
_geom_torsion_publ_flag
O1 C3 C4 C5 -14.1(3) . . . . ?
O1 C3 C4 C8 162.6(2) . . . . ?
N1 C3 C4 C5 163.6(2) . . . . ?
N1 C3 C4 C8 -19.7(3) . . . . ?
N5 C10 C11 C12 171.9(2) . . . . ?
N5 C10 C11 C16 -9.4(3) . . . . ?
N6 C8 C9 O2 37.5(3) . . . . ?
N6 C8 C9 N2 -137.1(2) . . . . ?
C1 N1 C3 O1 169.3(2) . . . . ?
C1 N1 C3 C4 -8.4(4) . . . . ?
C1 N2 C9 O2 143.5(2) . . . . ?
C1 N2 C9 C8 -42.1(3) . . . . ?
C1 N3 C2 N4 -3.1(3) . . . . ?
C1 N3 C2 N5 178.36(19) . . . . ?
C2 N3 C1 N1 -175.35(18) . . . . ?
C2 N3 C1 N2 0.0(3) . . . . ?
C2 N5 C10 C11 -76.2(3) . . . . ?
C2 N5 C17 C18 -106.5(2) . . . . ?
C3 N1 C1 N2 37.3(4) . . . . ?
C3 N1 C1 N3 -147.3(2) . . . . ?
C3 C4 C5 C6 178.6(2) . . . . ?
C3 C4 C8 N6 -179.2(2) . . . . ?
C3 C4 C8 C9 -3.5(3) . . . . ?
C4 C5 C6 C7 0.9(4) . . . . ?
C4 C8 C9 O2 -138.5(2) . . . . ?
C4 C8 C9 N2 46.9(3) . . . . ?
C5 C4 C8 N6 -2.5(3) . . . . ?
C5 C4 C8 C9 173.1(2) . . . . ?
C5 C6 C7 N6 -3.0(4) . . . . ?
C7 N6 C8 C4 0.7(3) . . . . ?
C7 N6 C8 C9 -175.4(2) . . . . ?
C8 N6 C7 C6 2.1(4) . . . . ?
C8 C4 C5 C6 1.7(3) . . . . ?
C9 N2 C1 N1 -7.4(3) . . . . ?
C9 N2 C1 N3 178.0(2) . . . . ?
C10 N5 C2 N3 168.91(19) . . . . ?
C10 N5 C2 N4 -9.7(3) . . . . ?
C10 N5 C17 C18 78.3(2) . . . . ?
C10 C11 C12 C13 178.6(3) . . . . ?
C10 C11 C16 C15 -179.3(3) . . . . ?
C11 C12 C13 C14 0.8(5) . . . . ?
C12 C11 C16 C15 -0.6(4) . . . . ?
C12 C13 C14 C15 -0.8(6) . . . . ?
C13 C14 C15 C16 0.1(6) . . . . ?
C14 C15 C16 C11 0.6(5) . . . . ?
C16 C11 C12 C13 -0.1(4) . . . . ?
C17 N5 C2 N3 -6.0(3) . . . . ?
C17 N5 C2 N4 175.34(19) . . . . ?
C17 N5 C10 C11 99.0(2) . . . . ?
